data_4072011
loop_
_publ_author_name
'Grushin, Vladimir V.'
'Marshall, William J.'

_publ_section_title
;
 Fluorination of Nonactivated Haloarenes via Arynes under Mild Conditions,
 Resulting from Further Studies toward Ar&#x2212;F Reductive Elimination
 from Palladium(II)
;
_journal_issue 19
_journal_name_full Organometallics
_journal_page_first 4825
_journal_paper_doi 10.1021/om800520e
_journal_volume 27
_journal_year 2008
_chemical_formula_sum 'C20 H19 I Pd S2'
_chemical_formula_weight 556.77
_chemical_name_systematic
;
 ?
;
_space_group_IT_number 14
_symmetry_cell_setting monoclinic
_symmetry_space_group_name_Hall '-P 2ybc'
_symmetry_space_group_name_H-M 'P 1 21/c 1'
_atom_sites_solution_hydrogens geom
_atom_sites_solution_primary direct
_atom_sites_solution_secondary difmap
_audit_creation_method SHELXL-97
_cell_angle_alpha 90.00
_cell_angle_beta 102.352(2)
_cell_angle_gamma 90.00
_cell_formula_units_Z 4
_cell_length_a 12.8519(17)
_cell_length_b 13.5640(18)
_cell_length_c 11.3059(15)
_cell_measurement_temperature 293(2)
_cell_volume 1925.3(4)
_computing_cell_refinement 'Bruker XSCANS'
_computing_data_collection 'Bruker XSCANS'
_computing_data_reduction 'Bruker SHELXTL'
_computing_molecular_graphics 'Bruker SHELXTL'
_computing_publication_material 'Bruker SHELXTL'
_computing_structure_refinement 'SHELXL-97 (Sheldrick, 1997)'
_computing_structure_solution 'SHELXS-97 (Sheldrick, 1990)'
_diffrn_ambient_temperature 293(2)
_diffrn_measured_fraction_theta_full 0.998
_diffrn_measured_fraction_theta_max 0.998
_diffrn_measurement_device_type 'Bruker P4'
_diffrn_measurement_method '\w scans'
_diffrn_radiation_monochromator graphite
_diffrn_radiation_source 'fine-focus sealed tube'
_diffrn_radiation_type MoK\a
_diffrn_radiation_wavelength 0.71073
_diffrn_reflns_av_R_equivalents 0.0344
_diffrn_reflns_av_sigmaI/netI 0.0218
_diffrn_reflns_limit_h_max 17
_diffrn_reflns_limit_h_min -17
_diffrn_reflns_limit_k_max 17
_diffrn_reflns_limit_k_min -18
_diffrn_reflns_limit_l_max 15
_diffrn_reflns_limit_l_min -15
_diffrn_reflns_number 34606
_diffrn_reflns_theta_full 28.36
_diffrn_reflns_theta_max 28.36
_diffrn_reflns_theta_min 1.62
_exptl_absorpt_coefficient_mu 2.783
_exptl_absorpt_correction_type none
_exptl_crystal_colour pink
_exptl_crystal_density_diffrn 1.921
_exptl_crystal_density_method 'not measured'
_exptl_crystal_description sq.plate
_exptl_crystal_F_000 1080
_exptl_crystal_size_max 0.140
_exptl_crystal_size_mid 0.140
_exptl_crystal_size_min 0.030
_refine_diff_density_max 1.085
_refine_diff_density_min -0.364
_refine_diff_density_rms 0.090
_refine_ls_extinction_method none
_refine_ls_goodness_of_fit_ref 1.042
_refine_ls_hydrogen_treatment riding
_refine_ls_matrix_type full
_refine_ls_number_parameters 217
_refine_ls_number_reflns 4805
_refine_ls_number_restraints 0
_refine_ls_restrained_S_all 1.042
_refine_ls_R_factor_all 0.0271
_refine_ls_R_factor_gt 0.0206
_refine_ls_shift/su_max 0.001
_refine_ls_shift/su_mean 0.000
_refine_ls_structure_factor_coef Fsqd
_refine_ls_weighting_details 'calc w=1/[\s^2^(Fo^2^)+(0.0169P)^2^+1.9223P] where P=(Fo^2^+2Fc^2^)/3'
_refine_ls_weighting_scheme calc
_refine_ls_wR_factor_gt 0.0431
_refine_ls_wR_factor_ref 0.0456
_reflns_number_gt 4204
_reflns_number_total 4805
_reflns_threshold_expression >2sigma(I)
_cod_data_source_file om800520e-file002.cif
_cod_data_source_block 07002
_cod_depositor_comments
;
The following automatic conversions were performed:

'_symmetry_cell_setting' value 'Monoclinic' changed to 'monoclinic'
according to /home/saulius/struct/CIF-dictionaries/cif_core.dic
dictionary named 'cif_core.dic' version 2.4.1 from 2010-06-29.

Automatic conversion script
Id: cif_fix_values 1715 2011-07-08 13:25:40Z adriana 
;
_cod_original_sg_symbol_H-M P2(1)/c
_cod_database_code 4072011

loop_
_symmetry_equiv_pos_as_xyz
'x, y, z'
'-x, y+1/2, -z+1/2'
'-x, -y, -z'
'x, -y-1/2, z-1/2'

loop_
_atom_site_label
_atom_site_type_symbol
_atom_site_fract_x
_atom_site_fract_y
_atom_site_fract_z
_atom_site_U_iso_or_equiv
_atom_site_adp_type
_atom_site_occupancy
_atom_site_symmetry_multiplicity
_atom_site_calc_flag
_atom_site_refinement_flags
I1 I 0.964522(11) 0.212324(11) -0.016580(14) 0.02079(4) Uani 1 1 d .
Pd1 Pd 0.876020(13) 0.330314(12) 0.113375(16) 0.01655(5) Uani 1 1 d .
S1 S 1.02160(4) 0.45031(4) 0.14172(5) 0.01873(11) Uani 1 1 d .
S2 S 0.78623(4) 0.43443(4) 0.21879(5) 0.01929(11) Uani 1 1 d .
C1 C 0.95639(18) 0.55552(16) 0.1937(2) 0.0200(5) Uani 1 1 d .
H1A H 1.0101 0.6018 0.2335 0.024 Uiso 1 1 calc R
H1B H 0.9129 0.5885 0.1243 0.024 Uiso 1 1 calc R
C2 C 0.88709(18) 0.52669(16) 0.2805(2) 0.0205(5) Uani 1 1 d .
H2A H 0.8518 0.5851 0.3020 0.025 Uiso 1 1 calc R
H2B H 0.9320 0.5009 0.3540 0.025 Uiso 1 1 calc R
C3 C 0.74863(19) 0.23614(15) 0.0966(2) 0.0197(5) Uani 1 1 d .
C4 C 0.68056(19) 0.21914(18) -0.0104(2) 0.0258(5) Uani 1 1 d .
H4A H 0.6918 0.2489 -0.0807 0.031 Uiso 1 1 calc R
C5 C 0.5933(2) 0.15677(19) -0.0152(3) 0.0294(6) Uani 1 1 d .
H5A H 0.5459 0.1460 -0.0886 0.035 Uiso 1 1 calc R
C6 C 0.5771(2) 0.11101(19) 0.0883(3) 0.0303(6) Uani 1 1 d .
H6A H 0.5188 0.0698 0.0853 0.036 Uiso 1 1 calc R
C7 C 0.6487(2) 0.12720(19) 0.1966(3) 0.0302(6) Uani 1 1 d .
H7A H 0.6388 0.0961 0.2667 0.036 Uiso 1 1 calc R
C8 C 0.73550(19) 0.18975(18) 0.2014(2) 0.0249(5) Uani 1 1 d .
H8A H 0.7840 0.2002 0.2741 0.030 Uiso 1 1 calc R
C9 C 1.11748(17) 0.41319(17) 0.2731(2) 0.0193(5) Uani 1 1 d .
C10 C 1.1620(2) 0.31999(18) 0.2694(3) 0.0286(6) Uani 1 1 d .
H10A H 1.1388 0.2789 0.2032 0.034 Uiso 1 1 calc R
C11 C 1.2414(2) 0.2891(2) 0.3655(3) 0.0367(7) Uani 1 1 d .
H11A H 1.2718 0.2271 0.3633 0.044 Uiso 1 1 calc R
C12 C 1.2758(2) 0.3496(2) 0.4643(3) 0.0327(6) Uani 1 1 d .
H12A H 1.3285 0.3280 0.5289 0.039 Uiso 1 1 calc R
C13 C 1.23190(18) 0.44174(19) 0.4672(2) 0.0255(5) Uani 1 1 d .
H13A H 1.2557 0.4828 0.5334 0.031 Uiso 1 1 calc R
C14 C 1.15238(18) 0.47391(17) 0.3720(2) 0.0229(5) Uani 1 1 d .
H14A H 1.1226 0.5361 0.3747 0.027 Uiso 1 1 calc R
C15 C 0.69821(17) 0.50838(16) 0.1103(2) 0.0210(5) Uani 1 1 d .
C16 C 0.71237(19) 0.52338(18) -0.0062(2) 0.0261(5) Uani 1 1 d .
H16A H 0.7681 0.4926 -0.0322 0.031 Uiso 1 1 calc R
C17 C 0.6426(2) 0.58489(19) -0.0845(3) 0.0311(6) Uani 1 1 d .
H17A H 0.6522 0.5960 -0.1626 0.037 Uiso 1 1 calc R
C18 C 0.5590(2) 0.62934(19) -0.0455(3) 0.0343(6) Uani 1 1 d .
H18A H 0.5123 0.6702 -0.0978 0.041 Uiso 1 1 calc R
C19 C 0.54446(19) 0.61352(19) 0.0700(3) 0.0327(6) Uani 1 1 d .
H19A H 0.4881 0.6438 0.0954 0.039 Uiso 1 1 calc R
C20 C 0.61327(19) 0.55286(18) 0.1487(3) 0.0271(5) Uani 1 1 d .
H20A H 0.6030 0.5418 0.2266 0.033 Uiso 1 1 calc R

loop_
_atom_site_aniso_label
_atom_site_aniso_U_11
_atom_site_aniso_U_22
_atom_site_aniso_U_33
_atom_site_aniso_U_23
_atom_site_aniso_U_13
_atom_site_aniso_U_12
I1 0.02165(7) 0.01854(7) 0.02306(8) -0.00259(6) 0.00672(6) 0.00265(6)
Pd1 0.01654(8) 0.01383(8) 0.01986(9) -0.00057(6) 0.00519(6) 0.00071(6)
S1 0.0186(3) 0.0176(3) 0.0207(3) 0.0015(2) 0.0057(2) 0.0005(2)
S2 0.0191(3) 0.0162(2) 0.0241(3) -0.0018(2) 0.0081(2) -0.0006(2)
C1 0.0198(11) 0.0141(10) 0.0261(12) 0.0013(9) 0.0047(9) 0.0004(8)
C2 0.0205(11) 0.0168(10) 0.0237(12) -0.0024(9) 0.0038(9) -0.0008(9)
C3 0.0328(12) 0.0090(9) 0.0202(12) -0.0012(8) 0.0120(10) 0.0047(9)
C4 0.0228(11) 0.0249(12) 0.0303(14) 0.0036(10) 0.0071(10) 0.0016(10)
C5 0.0226(12) 0.0299(13) 0.0327(15) -0.0063(11) -0.0007(11) -0.0004(10)
C6 0.0262(12) 0.0242(12) 0.0435(16) -0.0062(12) 0.0143(12) -0.0050(10)
C7 0.0368(14) 0.0258(13) 0.0326(15) -0.0003(11) 0.0178(12) -0.0067(11)
C8 0.0259(12) 0.0251(12) 0.0236(13) -0.0041(10) 0.0051(10) -0.0041(10)
C9 0.0165(10) 0.0196(11) 0.0225(12) 0.0041(9) 0.0057(9) -0.0019(8)
C10 0.0259(12) 0.0215(12) 0.0346(15) -0.0048(11) -0.0018(11) 0.0040(10)
C11 0.0279(13) 0.0270(13) 0.0490(18) -0.0035(13) -0.0056(12) 0.0100(11)
C12 0.0224(12) 0.0353(15) 0.0352(15) 0.0042(12) -0.0050(11) -0.0007(11)
C13 0.0205(11) 0.0298(13) 0.0246(13) -0.0014(10) 0.0014(10) -0.0050(10)
C14 0.0223(11) 0.0189(11) 0.0286(13) 0.0002(10) 0.0078(10) -0.0010(9)
C15 0.0166(10) 0.0163(10) 0.0301(13) -0.0032(9) 0.0047(9) -0.0021(8)
C16 0.0215(11) 0.0239(12) 0.0321(14) -0.0041(11) 0.0038(10) -0.0008(9)
C17 0.0286(13) 0.0292(13) 0.0316(15) 0.0028(11) -0.0024(11) -0.0035(11)
C18 0.0234(12) 0.0232(12) 0.0493(18) 0.0014(12) -0.0076(12) -0.0007(10)
C19 0.0187(11) 0.0244(13) 0.0542(19) -0.0063(12) 0.0061(12) 0.0007(10)
C20 0.0219(12) 0.0221(12) 0.0387(15) -0.0055(11) 0.0097(11) -0.0027(9)

loop_
_atom_type_symbol
_atom_type_description
_atom_type_scat_dispersion_real
_atom_type_scat_dispersion_imag
_atom_type_scat_source
C C 0.0033 0.0016 'International Tables Vol C Tables 4.2.6.8 and 6.1.1.4'
H H 0.0000 0.0000 'International Tables Vol C Tables 4.2.6.8 and 6.1.1.4'
I I -0.4742 1.8119 'International Tables Vol C Tables 4.2.6.8 and 6.1.1.4'
Pd Pd -0.9988 1.0072 'International Tables Vol C Tables 4.2.6.8 and 6.1.1.4'
S S 0.1246 0.1234 'International Tables Vol C Tables 4.2.6.8 and 6.1.1.4'

loop_
_geom_angle_atom_site_label_1
_geom_angle_atom_site_label_2
_geom_angle_atom_site_label_3
_geom_angle
C3 Pd1 S2 87.23(6)
C3 Pd1 S1 175.97(6)
S2 Pd1 S1 88.75(2)
C3 Pd1 I1 90.08(6)
S2 Pd1 I1 175.951(16)
S1 Pd1 I1 93.950(17)
C9 S1 C1 103.67(11)
C9 S1 Pd1 107.05(7)
C1 S1 Pd1 99.92(7)
C15 S2 C2 99.81(11)
C15 S2 Pd1 107.57(8)
C2 S2 Pd1 102.91(8)
C2 C1 S1 112.57(15)
C1 C2 S2 113.43(16)
C4 C3 C8 121.0(2)
C4 C3 Pd1 122.64(18)
C8 C3 Pd1 116.40(18)
C3 C4 C5 119.9(2)
C6 C5 C4 120.4(2)
C5 C6 C7 119.2(2)
C6 C7 C8 120.4(2)
C3 C8 C7 119.1(2)
C14 C9 C10 120.0(2)
C14 C9 S1 123.41(18)
C10 C9 S1 116.48(19)
C11 C10 C9 119.3(2)
C12 C11 C10 120.6(2)
C13 C12 C11 119.8(2)
C12 C13 C14 120.4(2)
C9 C14 C13 119.8(2)
C16 C15 C20 120.2(2)
C16 C15 S2 122.89(18)
C20 C15 S2 116.9(2)
C15 C16 C17 119.7(2)
C18 C17 C16 119.8(3)
C19 C18 C17 120.5(3)
C18 C19 C20 120.4(2)
C19 C20 C15 119.5(3)

loop_
_geom_bond_atom_site_label_1
_geom_bond_atom_site_label_2
_geom_bond_distance
I1 Pd1 2.5940(3)
Pd1 C3 2.053(2)
Pd1 S2 2.3098(6)
Pd1 S1 2.4486(6)
S1 C9 1.787(2)
S1 C1 1.815(2)
S2 C15 1.788(2)
S2 C2 1.829(2)
C1 C2 1.511(3)
C3 C4 1.352(3)
C3 C8 1.384(3)
C4 C5 1.396(3)
C5 C6 1.380(4)
C6 C7 1.382(4)
C7 C8 1.394(3)
C9 C14 1.384(3)
C9 C10 1.392(3)
C10 C11 1.386(4)
C11 C12 1.380(4)
C12 C13 1.375(4)
C13 C14 1.386(3)
C15 C16 1.383(4)
C15 C20 1.395(3)
C16 C17 1.394(4)
C17 C18 1.384(4)
C18 C19 1.375(4)
C19 C20 1.383(4)

loop_
_geom_torsion_atom_site_label_1
_geom_torsion_atom_site_label_2
_geom_torsion_atom_site_label_3
_geom_torsion_atom_site_label_4
_geom_torsion
C3 Pd1 S1 C9 93.0(10)
S2 Pd1 S1 C9 94.89(8)
I1 Pd1 S1 C9 -88.13(8)
C3 Pd1 S1 C1 -14.7(10)
S2 Pd1 S1 C1 -12.84(8)
I1 Pd1 S1 C1 164.14(8)
C3 Pd1 S2 C15 -85.50(10)
S1 Pd1 S2 C15 94.64(8)
I1 Pd1 S2 C15 -37.2(3)
C3 Pd1 S2 C2 169.67(10)
S1 Pd1 S2 C2 -10.20(8)
I1 Pd1 S2 C2 -142.1(2)
C9 S1 C1 C2 -70.07(18)
Pd1 S1 C1 C2 40.35(17)
S1 C1 C2 S2 -55.9(2)
C15 S2 C2 C1 -71.69(18)
Pd1 S2 C2 C1 39.04(17)
S2 Pd1 C3 C4 110.37(19)
S1 Pd1 C3 C4 112.2(9)
I1 Pd1 C3 C4 -66.61(19)
S2 Pd1 C3 C8 -69.83(17)
S1 Pd1 C3 C8 -68.0(10)
I1 Pd1 C3 C8 113.19(17)
C8 C3 C4 C5 2.4(4)
Pd1 C3 C4 C5 -177.85(18)
C3 C4 C5 C6 -1.1(4)
C4 C5 C6 C7 -0.4(4)
C5 C6 C7 C8 0.7(4)
C4 C3 C8 C7 -2.1(4)
Pd1 C3 C8 C7 178.10(18)
C6 C7 C8 C3 0.6(4)
C1 S1 C9 C14 -18.9(2)
Pd1 S1 C9 C14 -124.00(18)
C1 S1 C9 C10 164.86(19)
Pd1 S1 C9 C10 59.79(19)
C14 C9 C10 C11 -0.1(4)
S1 C9 C10 C11 176.3(2)
C9 C10 C11 C12 0.4(4)
C10 C11 C12 C13 -0.7(4)
C11 C12 C13 C14 0.8(4)
C10 C9 C14 C13 0.1(3)
S1 C9 C14 C13 -175.94(18)
C12 C13 C14 C9 -0.5(4)
C2 S2 C15 C16 86.1(2)
Pd1 S2 C15 C16 -21.0(2)
C2 S2 C15 C20 -93.03(19)
Pd1 S2 C15 C20 159.95(16)
C20 C15 C16 C17 1.3(3)
S2 C15 C16 C17 -177.72(18)
C15 C16 C17 C18 -0.9(4)
C16 C17 C18 C19 0.2(4)
C17 C18 C19 C20 0.0(4)
C18 C19 C20 C15 0.5(4)
C16 C15 C20 C19 -1.2(3)
S2 C15 C20 C19 177.93(18)
